data_7024932
loop_
_publ_author_name
'Herringer, Susan N.'
'Longendyke, Alyssa J.'
'Turnbull, Mark M.'
'Landee, Christopher P.'
'Wikaira, Jan L.'
'Jameson, Geoffrey B.'
'Telfer, Shane G.'

_publ_section_title
;
 Synthesis, structure, and magnetic properties of
 bis(monosubstituted-pyrazine)dihalocopper(II).
;
_journal_issue 11
_journal_name_full 'Dalton transactions (Cambridge, England : 2003)'
_journal_page_first 2785
_journal_page_last 2797
_journal_paper_doi 10.1039/b922824a
_journal_volume 39
_journal_year 2010
_chemical_formula_sum 'C10 H12 Cl2 Cu N4 O2'
_chemical_formula_weight 354.68
_chemical_name_common Bis(methoxypyrazine)dichlorocopper(ii)
_chemical_name_systematic
;
Bis(methoxypyrazine)dichlorocopper(II)
;
_space_group_IT_number 2
_symmetry_cell_setting triclinic
_symmetry_space_group_name_Hall '-P 1'
_symmetry_space_group_name_H-M 'P -1'
_atom_sites_solution_hydrogens geom
_atom_sites_solution_primary direct
_atom_sites_solution_secondary difmap
_audit_creation_method SHELXL-97
_cell_angle_alpha 89.802(11)
_cell_angle_beta 88.856(9)
_cell_angle_gamma 83.324(9)
_cell_formula_units_Z 1
_cell_length_a 3.7836(4)
_cell_length_b 7.4197(9)
_cell_length_c 11.5656(19)
_cell_measurement_reflns_used 758
_cell_measurement_temperature 123
_cell_measurement_theta_max 70.2
_cell_measurement_theta_min 7.6
_cell_volume 322.42(7)
_computing_cell_refinement 'FSProcess in Process-Auto (Rigaku, 1998)'
_computing_data_collection 'CrystalClear (Rigaku, 2005)'
_computing_data_reduction 'FSProcess in Process-Auto (Rigaku, 1998)'
_computing_structure_refinement 'SHELXL-97 (Sheldrick, 1997)'
_computing_structure_solution 'SHELXS97 (Sheldrick, 2008)'
_diffrn_ambient_temperature 123(2)
_diffrn_detector_area_resol_mean 10
_diffrn_measured_fraction_theta_full 0.896
_diffrn_measured_fraction_theta_max 0.896
_diffrn_measurement_device_type 'Rigaku Spider'
_diffrn_measurement_method \w-scans
_diffrn_radiation_monochromator 'Rigaku VariMax-HF Confocal Optical System'
_diffrn_radiation_source 'Rigaku MM007 rotating anode'
_diffrn_radiation_type CuK\a
_diffrn_radiation_wavelength 1.54178
_diffrn_reflns_av_R_equivalents 0.1541
_diffrn_reflns_av_sigmaI/netI 0.0983
_diffrn_reflns_limit_h_max 4
_diffrn_reflns_limit_h_min -4
_diffrn_reflns_limit_k_max 9
_diffrn_reflns_limit_k_min -8
_diffrn_reflns_limit_l_max 14
_diffrn_reflns_limit_l_min -13
_diffrn_reflns_number 3981
_diffrn_reflns_theta_full 70.05
_diffrn_reflns_theta_max 70.05
_diffrn_reflns_theta_min 6.00
_exptl_absorpt_coefficient_mu 6.252
_exptl_absorpt_correction_T_max 1.0
_exptl_absorpt_correction_T_min 0.14
_exptl_absorpt_correction_type multi-scan
_exptl_absorpt_process_details '(ABSCOR; Higashi, 1995)'
_exptl_crystal_colour green
_exptl_crystal_density_diffrn 1.827
_exptl_crystal_density_method 'not measured'
_exptl_crystal_description needle
_exptl_crystal_F_000 179
_exptl_crystal_size_max 2
_exptl_crystal_size_mid 0.012
_exptl_crystal_size_min 0.012
_refine_diff_density_max 1.041
_refine_diff_density_min -0.913
_refine_diff_density_rms 0.199
_refine_ls_extinction_method none
_refine_ls_goodness_of_fit_ref 1.062
_refine_ls_hydrogen_treatment noref
_refine_ls_matrix_type full
_refine_ls_number_parameters 89
_refine_ls_number_reflns 1100
_refine_ls_number_restraints 0
_refine_ls_restrained_S_all 1.062
_refine_ls_R_factor_all 0.0875
_refine_ls_R_factor_gt 0.0827
_refine_ls_shift/su_max 0.002
_refine_ls_shift/su_mean 0.001
_refine_ls_structure_factor_coef Fsqd
_refine_ls_weighting_details 'calc w=1/[\s^2^(Fo^2^)+(0.1644P)^2^+0.1375P] where P=(Fo^2^+2Fc^2^)/3'
_refine_ls_weighting_scheme calc
_refine_ls_wR_factor_gt 0.2204
_refine_ls_wR_factor_ref 0.2252
_reflns_number_gt 1031
_reflns_number_total 1100
_reflns_threshold_expression >2sigma(I)
_cod_data_source_file b922824a.txt
_cod_data_source_block ajcc
_cod_original_sg_symbol_H-M P-1
_cod_database_code 7024932

loop_
_symmetry_equiv_pos_as_xyz
'x, y, z'
'-x, -y, -z'

loop_
_atom_site_label
_atom_site_type_symbol
_atom_site_fract_x
_atom_site_fract_y
_atom_site_fract_z
_atom_site_U_iso_or_equiv
_atom_site_adp_type
_atom_site_occupancy
_atom_site_symmetry_multiplicity
_atom_site_calc_flag
_atom_site_refinement_flags
Cu1 Cu 0.5000 1.0000 0.0000 0.0324(5) Uani 1 2 d S
Cl1 Cl 0.0785(2) 1.19921(11) 0.09065(6) 0.0307(5) Uani 1 1 d .
O1 O 0.7845(8) 0.8648(4) 0.4338(2) 0.0356(7) Uani 1 1 d .
N1 N 0.5974(8) 0.6176(4) 0.3390(3) 0.0321(8) Uani 1 1 d .
N4 N 0.5277(8) 0.8383(4) 0.1425(3) 0.0316(8) Uani 1 1 d .
C6 C 0.4921(10) 0.5590(5) 0.2378(3) 0.0345(9) Uani 1 1 d .
H6 H 0.4400 0.4398 0.2335 0.041 Uiso 1 1 calc R
C3 C 0.6328(10) 0.9027(5) 0.2410(3) 0.0326(9) Uani 1 1 d .
H3 H 0.6827 1.0222 0.2454 0.039 Uiso 1 1 calc R
C2 C 0.6691(9) 0.7892(5) 0.3400(3) 0.0304(8) Uani 1 1 d .
C5 C 0.4551(10) 0.6645(5) 0.1385(3) 0.0350(9) Uani 1 1 d .
H5 H 0.3814 0.6162 0.0702 0.042 Uiso 1 1 calc R
C7 C 0.8178(11) 0.7545(5) 0.5377(3) 0.0360(9) Uani 1 1 d .
H7A H 0.5974 0.7061 0.5537 0.054 Uiso 1 1 calc R
H7B H 0.8735 0.8277 0.6016 0.054 Uiso 1 1 calc R
H7C H 1.0046 0.6566 0.5264 0.054 Uiso 1 1 calc R

loop_
_atom_site_aniso_label
_atom_site_aniso_U_11
_atom_site_aniso_U_22
_atom_site_aniso_U_33
_atom_site_aniso_U_23
_atom_site_aniso_U_13
_atom_site_aniso_U_12
Cu1 0.0381(8) 0.0389(7) 0.0183(7) 0.0036(4) 0.0041(4) 0.0019(5)
Cl1 0.0318(7) 0.0376(7) 0.0222(7) 0.0009(5) 0.0031(5) -0.0032(5)
O1 0.0462(15) 0.0395(14) 0.0214(12) 0.0026(11) 0.0009(11) -0.0072(12)
N1 0.0320(16) 0.0390(17) 0.0253(14) 0.0029(12) 0.0021(11) -0.0048(13)
N4 0.0307(16) 0.0420(17) 0.0209(13) 0.0010(12) 0.0050(10) -0.0002(12)
C6 0.0342(19) 0.0369(18) 0.0321(18) 0.0019(14) 0.0026(15) -0.0035(15)
C3 0.037(2) 0.0387(19) 0.0213(16) 0.0031(14) 0.0045(14) -0.0037(15)
C2 0.0310(17) 0.039(2) 0.0202(16) 0.0016(13) 0.0020(13) -0.0030(15)
C5 0.0361(18) 0.042(2) 0.0256(17) 0.0000(14) 0.0035(14) -0.0013(16)
C7 0.044(2) 0.044(2) 0.0207(17) 0.0059(14) -0.0048(14) -0.0091(17)

loop_
_atom_type_symbol
_atom_type_description
_atom_type_scat_dispersion_real
_atom_type_scat_dispersion_imag
_atom_type_scat_source
C C 0.0181 0.0091 'International Tables Vol C Tables 4.2.6.8 and 6.1.1.4'
H H 0.0000 0.0000 'International Tables Vol C Tables 4.2.6.8 and 6.1.1.4'
N N 0.0311 0.0180 'International Tables Vol C Tables 4.2.6.8 and 6.1.1.4'
O O 0.0492 0.0322 'International Tables Vol C Tables 4.2.6.8 and 6.1.1.4'
Cu Cu -1.9646 0.5888 'International Tables Vol C Tables 4.2.6.8 and 6.1.1.4'
Cl Cl 0.3639 0.7018 'International Tables Vol C Tables 4.2.6.8 and 6.1.1.4'

loop_
_geom_angle_atom_site_label_1
_geom_angle_atom_site_label_2
_geom_angle_atom_site_label_3
_geom_angle
_geom_angle_site_symmetry_1
_geom_angle_site_symmetry_3
N4 Cu1 N4 180.00(17) 2_675 .
N4 Cu1 Cl1 89.77(8) 2_675 .
N4 Cu1 Cl1 90.23(8) . .
N4 Cu1 Cl1 90.23(8) 2_675 2_675
N4 Cu1 Cl1 89.77(8) . 2_675
Cl1 Cu1 Cl1 180.0 . 2_675
N4 Cu1 Cl1 89.76(10) 2_675 1_655
N4 Cu1 Cl1 90.24(10) . 1_655
Cl1 Cu1 Cl1 90.68(3) . 1_655
Cl1 Cu1 Cl1 89.32(3) 2_675 1_655
Cu1 Cl1 Cu1 90.68(3) . 1_455
C2 O1 C7 117.1(3) . .
C2 N1 C6 115.3(3) . .
C3 N4 C5 118.9(3) . .
C3 N4 Cu1 119.2(3) . .
C5 N4 Cu1 121.9(2) . .
N1 C6 C5 124.2(4) . .
N1 C6 H6 117.9 . .
C5 C6 H6 117.9 . .
N4 C3 C2 120.0(3) . .
N4 C3 H3 120.0 . .
C2 C3 H3 120.0 . .
O1 C2 N1 122.0(3) . .
O1 C2 C3 115.4(3) . .
N1 C2 C3 122.5(3) . .
N4 C5 C6 119.1(3) . .
N4 C5 H5 120.5 . .
C6 C5 H5 120.5 . .
O1 C7 H7A 109.5 . .
O1 C7 H7B 109.5 . .
H7A C7 H7B 109.5 . .
O1 C7 H7C 109.5 . .
H7A C7 H7C 109.5 . .
H7B C7 H7C 109.5 . .

loop_
_geom_bond_atom_site_label_1
_geom_bond_atom_site_label_2
_geom_bond_distance
_geom_bond_site_symmetry_2
Cu1 N4 2.032(3) 2_675
Cu1 N4 2.032(3) .
Cu1 Cl1 2.2854(8) .
Cu1 Cl1 2.2854(8) 2_675
Cu1 Cl1 2.9883(9) 1_655
Cl1 Cu1 2.9883(9) 1_455
O1 C2 1.327(4) .
O1 C7 1.451(4) .
N1 C2 1.333(5) .
N1 C6 1.334(5) .
N4 C3 1.323(5) .
N4 C5 1.350(5) .
C6 C5 1.388(5) .
C3 C2 1.418(5) .
C3 H3 0.9300 .
C5 H5 0.9300 .
C7 H7A 0.9600 .
C7 H7B 0.9600 .
C7 H7C 0.9600 .
